data_7030517
loop_
_publ_author_name
'Broomfield, Lewis M.'
'Wright, Joseph A.'
'Bochmann, Manfred'

_publ_section_title
;
 Synthesis, structures and reactivity of 2-phosphorylmethyl-1H-pyrrolato
 complexes of titanium, yttrium and zinc
;
_journal_coden_ASTM DTARAF
_journal_issue 39
_journal_name_full 'Dalton Transactions'
_journal_page_first 8269
_journal_page_last 8279
_journal_paper_doi 10.1039/b908394d
_journal_year 2009
_chemical_formula_moiety 'C17 H16 N O P'
_chemical_formula_structural Pyr(H)-PPh2
_chemical_formula_sum 'C17 H16 N O P'
_chemical_formula_weight 281.28
_chemical_name_common 'Compound 3a'
_space_group_IT_number 14
_symmetry_cell_setting monoclinic
_symmetry_Int_Tables_number 14
_symmetry_space_group_name_Hall '-P 2yn'
_symmetry_space_group_name_H-M 'P 1 21/n 1'
_atom_sites_solution_hydrogens geom
_atom_sites_solution_primary direct
_atom_sites_solution_secondary difmap
_cell_angle_alpha 90.00
_cell_angle_beta 95.068(1)
_cell_angle_gamma 90.00
_cell_formula_units_Z 4
_cell_length_a 11.3992(3)
_cell_length_b 5.75940(10)
_cell_length_c 22.1848(5)
_cell_measurement_reflns_used 17657
_cell_measurement_temperature 120(2)
_cell_measurement_theta_max 27.48
_cell_measurement_theta_min 2.91
_cell_volume 1450.79(6)
_computing_cell_refinement 'DENZO (Otwinowski & Minor, 1997) & COLLECT (Hooft, R.W.W., 1998)'
_computing_data_collection 'COLLECT (Hooft, R.W.W., 1998)'
_computing_data_reduction 'DENZO (Otwinowski & Minor, 1997) & COLLECT (Hooft, R.W.W., 1998)'
_computing_molecular_graphics 'ORTEP-3 (Farrugia, 1997)'
_computing_publication_material
;
SHELXL-97 (Sheldrick, 2008), PLATON (Spek, 2003), WinGX (Farrugia, 1999)
and enCIFer (Allen <i>et al.</i>, 2004)
;
_computing_structure_refinement 'SHELXL-97 (Sheldrick, 2008)'
_computing_structure_solution 'SHELXS-97 (Sheldrick, 2008)'
_diffrn_ambient_temperature 120(2)
_diffrn_detector_area_resol_mean '4096x4096pixels / 62x62mm'
_diffrn_measured_fraction_theta_full 0.993
_diffrn_measured_fraction_theta_max 0.993
_diffrn_measurement_device_type 'Bruker-Nonius APEX II CCD camera on \k-goniostat'
_diffrn_measurement_method '\f & \w scans'
_diffrn_radiation_monochromator '10cm confocal mirrors'
_diffrn_radiation_source 'Bruker-Nonius FR591 rotating anode'
_diffrn_radiation_type MoK\a
_diffrn_radiation_wavelength 0.71073
_diffrn_reflns_av_R_equivalents 0.0648
_diffrn_reflns_av_sigmaI/netI 0.0502
_diffrn_reflns_limit_h_max 14
_diffrn_reflns_limit_h_min -14
_diffrn_reflns_limit_k_max 7
_diffrn_reflns_limit_k_min -7
_diffrn_reflns_limit_l_max 28
_diffrn_reflns_limit_l_min -28
_diffrn_reflns_number 18282
_diffrn_reflns_theta_full 27.51
_diffrn_reflns_theta_max 27.51
_diffrn_reflns_theta_min 3.16
_exptl_absorpt_coefficient_mu 0.184
_exptl_absorpt_correction_T_max 0.9927
_exptl_absorpt_correction_T_min 0.8212
_exptl_absorpt_correction_type multi-scan
_exptl_absorpt_process_details 'SADABS 2007/2 (Sheldrick, 2007)'
_exptl_crystal_colour orange
_exptl_crystal_density_diffrn 1.288
_exptl_crystal_density_method 'not measured'
_exptl_crystal_description slab
_exptl_crystal_F_000 592
_exptl_crystal_size_max 0.10
_exptl_crystal_size_mid 0.08
_exptl_crystal_size_min 0.04
_refine_diff_density_max 0.358
_refine_diff_density_min -0.249
_refine_diff_density_rms 0.061
_refine_ls_extinction_method none
_refine_ls_goodness_of_fit_ref 1.060
_refine_ls_hydrogen_treatment constr
_refine_ls_matrix_type full
_refine_ls_number_parameters 181
_refine_ls_number_reflns 3329
_refine_ls_number_restraints 0
_refine_ls_restrained_S_all 1.060
_refine_ls_R_factor_all 0.0882
_refine_ls_R_factor_gt 0.0554
_refine_ls_shift/su_max 0.000
_refine_ls_shift/su_mean 0.000
_refine_ls_structure_factor_coef Fsqd
_refine_ls_weighting_details 'calc w=1/[\s^2^(Fo^2^)+(0.0146P)^2^+2.1072P] where P=(Fo^2^+2Fc^2^)/3'
_refine_ls_weighting_scheme calc
_refine_ls_wR_factor_gt 0.1028
_refine_ls_wR_factor_ref 0.1174
_reflns_number_gt 2491
_reflns_number_total 3329
_reflns_threshold_expression I>2\s(I)
_cod_duplicate_entry 7002380
_cod_data_source_file b908394d.txt
_cod_data_source_block 3a
_cod_original_sg_symbol_H-M 'P 21/n'
_cod_database_code 7030517

loop_
_symmetry_equiv_pos_as_xyz
'x, y, z'
'-x+1/2, y+1/2, -z+1/2'
'-x, -y, -z'
'x-1/2, -y-1/2, z-1/2'

loop_
_atom_site_label
_atom_site_type_symbol
_atom_site_fract_x
_atom_site_fract_y
_atom_site_fract_z
_atom_site_U_iso_or_equiv
_atom_site_adp_type
_atom_site_occupancy
_atom_site_symmetry_multiplicity
_atom_site_calc_flag
_atom_site_refinement_flags
C1 C 0.96440(19) 0.7090(4) 0.06001(10) 0.0251(5) Uani 1 1 d .
H1A H 0.9323 0.5570 0.0457 0.030 Uiso 1 1 calc R
H1B H 1.0201 0.7626 0.0311 0.030 Uiso 1 1 calc R
C2 C 1.02905(19) 0.6796(4) 0.12112(10) 0.0262(5) Uani 1 1 d .
C3 C 1.0861(2) 0.4918(5) 0.20661(11) 0.0376(6) Uani 1 1 d .
H3 H 1.0956 0.3732 0.2364 0.045 Uiso 1 1 calc R
C4 C 1.1353(2) 0.7075(5) 0.21087(11) 0.0385(6) Uani 1 1 d .
H4 H 1.1846 0.7668 0.2441 0.046 Uiso 1 1 calc R
C5 C 1.0994(2) 0.8265(5) 0.15665(11) 0.0343(6) Uani 1 1 d .
H5 H 1.1204 0.9806 0.1467 0.041 Uiso 1 1 calc R
C6 C 0.75182(19) 0.8090(4) 0.11650(10) 0.0257(5) Uani 1 1 d .
C7 C 0.7330(2) 0.9436(5) 0.16639(10) 0.0322(6) Uani 1 1 d .
H7 H 0.7703 1.0906 0.1716 0.039 Uiso 1 1 calc R
C8 C 0.6598(2) 0.8649(5) 0.20889(12) 0.0402(7) Uani 1 1 d .
H8 H 0.6465 0.9584 0.2429 0.048 Uiso 1 1 calc R
C9 C 0.6064(2) 0.6502(5) 0.20156(12) 0.0397(7) Uani 1 1 d .
H9 H 0.5566 0.5959 0.2307 0.048 Uiso 1 1 calc R
C10 C 0.6250(2) 0.5159(5) 0.15254(14) 0.0418(7) Uani 1 1 d .
H10 H 0.5879 0.3686 0.1477 0.050 Uiso 1 1 calc R
C11 C 0.6975(2) 0.5924(5) 0.10994(13) 0.0369(6) Uani 1 1 d .
H11 H 0.7104 0.4974 0.0761 0.044 Uiso 1 1 calc R
C12 C 0.7602(2) 0.8930(4) -0.01111(10) 0.0273(5) Uani 1 1 d .
C13 C 0.6820(3) 1.0712(5) -0.02797(13) 0.0457(7) Uani 1 1 d .
H13 H 0.6754 1.1999 -0.0017 0.055 Uiso 1 1 calc R
C14 C 0.6132(3) 1.0631(6) -0.08287(14) 0.0509(8) Uani 1 1 d .
H14 H 0.5590 1.1846 -0.0936 0.061 Uiso 1 1 calc R
C15 C 0.6234(2) 0.8812(5) -0.12149(12) 0.0398(7) Uani 1 1 d .
H15 H 0.5775 0.8780 -0.1594 0.048 Uiso 1 1 calc R
C16 C 0.7004(2) 0.7016(5) -0.10556(12) 0.0402(6) Uani 1 1 d .
H16 H 0.7069 0.5743 -0.1323 0.048 Uiso 1 1 calc R
C17 C 0.7681(2) 0.7075(5) -0.05055(11) 0.0352(6) Uani 1 1 d .
H17 H 0.8205 0.5832 -0.0397 0.042 Uiso 1 1 calc R
N1 N 1.02060(17) 0.4757(4) 0.15203(9) 0.0289(5) Uani 1 1 d .
H1 H 0.9796 0.3535 0.1389 0.035 Uiso 1 1 calc R
O1 O 0.88487(14) 1.1582(3) 0.07446(7) 0.0288(4) Uani 1 1 d .
P1 P 0.84529(5) 0.91552(10) 0.06122(3) 0.02400(15) Uani 1 1 d .

loop_
_atom_site_aniso_label
_atom_site_aniso_U_11
_atom_site_aniso_U_22
_atom_site_aniso_U_33
_atom_site_aniso_U_23
_atom_site_aniso_U_13
_atom_site_aniso_U_12
C1 0.0240(11) 0.0232(12) 0.0280(12) -0.0004(10) 0.0022(9) -0.0004(9)
C2 0.0224(11) 0.0273(12) 0.0287(12) 0.0009(10) 0.0017(9) -0.0017(9)
C3 0.0348(14) 0.0496(17) 0.0275(13) 0.0059(12) -0.0020(10) -0.0022(12)
C4 0.0344(14) 0.0478(17) 0.0318(14) -0.0045(12) -0.0059(11) -0.0070(12)
C5 0.0310(13) 0.0311(14) 0.0398(14) -0.0009(11) -0.0028(11) -0.0058(11)
C6 0.0231(11) 0.0239(12) 0.0300(12) 0.0025(10) 0.0019(9) 0.0035(9)
C7 0.0343(13) 0.0335(15) 0.0286(12) -0.0020(11) 0.0023(10) -0.0035(11)
C8 0.0397(15) 0.0518(19) 0.0297(13) -0.0010(12) 0.0068(11) 0.0014(13)
C9 0.0300(13) 0.0475(18) 0.0428(15) 0.0156(13) 0.0100(11) 0.0038(12)
C10 0.0308(14) 0.0286(14) 0.0673(19) 0.0074(14) 0.0119(13) -0.0023(11)
C11 0.0341(13) 0.0272(13) 0.0507(16) -0.0030(12) 0.0101(11) -0.0018(11)
C12 0.0276(12) 0.0270(12) 0.0269(11) 0.0020(10) 0.0014(9) -0.0029(10)
C13 0.0575(18) 0.0332(15) 0.0433(15) -0.0065(13) -0.0133(13) 0.0131(14)
C14 0.0506(18) 0.0469(18) 0.0510(17) 0.0013(15) -0.0195(14) 0.0118(15)
C15 0.0360(14) 0.0513(18) 0.0302(13) 0.0054(12) -0.0074(11) -0.0112(13)
C16 0.0423(15) 0.0463(17) 0.0311(14) -0.0062(12) -0.0020(11) -0.0026(13)
C17 0.0378(14) 0.0345(15) 0.0324(13) -0.0032(11) -0.0020(11) 0.0027(11)
N1 0.0280(10) 0.0282(11) 0.0298(10) 0.0001(8) -0.0008(8) -0.0065(8)
O1 0.0307(9) 0.0223(9) 0.0330(9) -0.0008(7) 0.0013(7) -0.0034(7)
P1 0.0246(3) 0.0211(3) 0.0260(3) -0.0006(3) 0.0007(2) -0.0011(2)

loop_
_atom_type_symbol
_atom_type_description
_atom_type_scat_dispersion_real
_atom_type_scat_dispersion_imag
_atom_type_scat_source
C C 0.0033 0.0016 'International Tables Vol C Tables 4.2.6.8 and 6.1.1.4'
H H 0.0000 0.0000 'International Tables Vol C Tables 4.2.6.8 and 6.1.1.4'
N N 0.0061 0.0033 'International Tables Vol C Tables 4.2.6.8 and 6.1.1.4'
O O 0.0106 0.0060 'International Tables Vol C Tables 4.2.6.8 and 6.1.1.4'
P P 0.1023 0.0942 'International Tables Vol C Tables 4.2.6.8 and 6.1.1.4'

loop_
_geom_angle_atom_site_label_1
_geom_angle_atom_site_label_2
_geom_angle_atom_site_label_3
_geom_angle
C2 C1 P1 111.85(16)
C2 C1 H1A 109.2
P1 C1 H1A 109.2
C2 C1 H1B 109.2
P1 C1 H1B 109.2
H1A C1 H1B 107.9
C5 C2 N1 107.8(2)
C5 C2 C1 132.1(2)
N1 C2 C1 120.1(2)
C4 C3 N1 108.2(2)
C4 C3 H3 125.9
N1 C3 H3 125.9
C3 C4 C5 107.3(2)
C3 C4 H4 126.4
C5 C4 H4 126.4
C2 C5 C4 107.5(2)
C2 C5 H5 126.2
C4 C5 H5 126.2
C7 C6 C11 119.1(2)
C7 C6 P1 119.76(19)
C11 C6 P1 121.17(19)
C6 C7 C8 120.3(2)
C6 C7 H7 119.8
C8 C7 H7 119.8
C9 C8 C7 119.8(3)
C9 C8 H8 120.1
C7 C8 H8 120.1
C10 C9 C8 120.2(2)
C10 C9 H9 119.9
C8 C9 H9 119.9
C9 C10 C11 120.5(3)
C9 C10 H10 119.7
C11 C10 H10 119.7
C10 C11 C6 120.1(3)
C10 C11 H11 120.0
C6 C11 H11 120.0
C17 C12 C13 118.3(2)
C17 C12 P1 123.78(19)
C13 C12 P1 117.90(19)
C12 C13 C14 120.7(3)
C12 C13 H13 119.7
C14 C13 H13 119.7
C15 C14 C13 120.2(3)
C15 C14 H14 119.9
C13 C14 H14 119.9
C14 C15 C16 120.1(2)
C14 C15 H15 120.0
C16 C15 H15 120.0
C15 C16 C17 119.9(3)
C15 C16 H16 120.0
C17 C16 H16 120.0
C16 C17 C12 120.8(3)
C16 C17 H17 119.6
C12 C17 H17 119.6
C2 N1 C3 109.2(2)
C2 N1 H1 125.4
C3 N1 H1 125.4
O1 P1 C6 111.85(11)
O1 P1 C12 111.86(11)
C6 P1 C12 106.08(11)
O1 P1 C1 113.93(10)
C6 P1 C1 106.03(11)
C12 P1 C1 106.56(11)

loop_
_geom_bond_atom_site_label_1
_geom_bond_atom_site_label_2
_geom_bond_distance
C1 C2 1.494(3)
C1 P1 1.807(2)
C1 H1A 0.9900
C1 H1B 0.9900
C2 C5 1.367(3)
C2 N1 1.368(3)
C3 C4 1.363(4)
C3 N1 1.368(3)
C3 H3 0.9500
C4 C5 1.413(4)
C4 H4 0.9500
C5 H5 0.9500
C6 C7 1.384(3)
C6 C11 1.394(3)
C6 P1 1.802(2)
C7 C8 1.389(3)
C7 H7 0.9500
C8 C9 1.381(4)
C8 H8 0.9500
C9 C10 1.366(4)
C9 H9 0.9500
C10 C11 1.381(4)
C10 H10 0.9500
C11 H11 0.9500
C12 C17 1.389(3)
C12 C13 1.389(3)
C12 P1 1.805(2)
C13 C14 1.390(4)
C13 H13 0.9500
C14 C15 1.365(4)
C14 H14 0.9500
C15 C16 1.382(4)
C15 H15 0.9500
C16 C17 1.385(3)
C16 H16 0.9500
C17 H17 0.9500
N1 H1 0.8800
O1 P1 1.4900(17)

loop_
_geom_hbond_atom_site_label_D
_geom_hbond_atom_site_label_H
_geom_hbond_atom_site_label_A
_geom_hbond_distance_DH
_geom_hbond_distance_HA
_geom_hbond_distance_DA
_geom_hbond_angle_DHA
_geom_hbond_site_symmetry_A
N1 H1 O1 0.88 2.05 2.868(3) 154.3 1_545

loop_
_geom_torsion_atom_site_label_1
_geom_torsion_atom_site_label_2
_geom_torsion_atom_site_label_3
_geom_torsion_atom_site_label_4
_geom_torsion
P1 C1 C2 C5 -67.6(3)
P1 C1 C2 N1 110.8(2)
N1 C3 C4 C5 -0.6(3)
N1 C2 C5 C4 0.2(3)
C1 C2 C5 C4 178.8(2)
C3 C4 C5 C2 0.2(3)
C11 C6 C7 C8 -0.8(4)
P1 C6 C7 C8 179.10(19)
C6 C7 C8 C9 0.6(4)
C7 C8 C9 C10 -0.3(4)
C8 C9 C10 C11 0.2(4)
C9 C10 C11 C6 -0.4(4)
C7 C6 C11 C10 0.7(4)
P1 C6 C11 C10 -179.2(2)
C17 C12 C13 C14 0.2(4)
P1 C12 C13 C14 -179.5(2)
C12 C13 C14 C15 -1.2(5)
C13 C14 C15 C16 1.4(5)
C14 C15 C16 C17 -0.6(4)
C15 C16 C17 C12 -0.4(4)
C13 C12 C17 C16 0.6(4)
P1 C12 C17 C16 -179.8(2)
C5 C2 N1 C3 -0.6(3)
C1 C2 N1 C3 -179.4(2)
C4 C3 N1 C2 0.7(3)
C7 C6 P1 O1 -5.0(2)
C11 C6 P1 O1 174.83(19)
C7 C6 P1 C12 -127.25(19)
C11 C6 P1 C12 52.6(2)
C7 C6 P1 C1 119.71(19)
C11 C6 P1 C1 -60.4(2)
C17 C12 P1 O1 141.5(2)
C13 C12 P1 O1 -38.9(2)
C17 C12 P1 C6 -96.3(2)
C13 C12 P1 C6 83.3(2)
C17 C12 P1 C1 16.4(2)
C13 C12 P1 C1 -164.0(2)
C2 C1 P1 O1 66.37(19)
C2 C1 P1 C6 -57.08(19)
C2 C1 P1 C12 -169.78(16)
